data_7021159
loop_
_publ_author_name
'Jab\/lo\'nska-Wawrzycka, Agnieszka'
'Rogala, Patrycja'
'Micha\/lkiewicz, S\/lawomir'
'Hodorowicz, Maciej'
'Barszcz, Barbara'

_publ_section_title
;
 Ruthenium complexes in different oxidation states: synthesis, crystal
 structure, spectra and redox properties.
;
_journal_issue 17
_journal_name_full 'Dalton transactions (Cambridge, England : 2003)'
_journal_page_first 6092
_journal_page_last 6101
_journal_paper_doi 10.1039/c3dt32214a
_journal_volume 42
_journal_year 2013
_chemical_formula_sum 'C32 H40 Cl8 N8 O8 Ru'
_chemical_formula_weight 1049.39
_chemical_name_common
;
tetrakis(2-hydroxymethylbenzimidazolium) dichloride
hexachlororuthenate(IV) tetrahydrate
;
_chemical_name_systematic
;
tetrakis(2-hydroxymethylbenzimidazolium) dichloride
hexachlororuthenate(IV) tetrahydrate
;
_space_group_IT_number 2
_symmetry_cell_setting triclinic
_symmetry_space_group_name_Hall '-P 1'
_symmetry_space_group_name_H-M 'P -1'
_atom_sites_solution_hydrogens geom
_atom_sites_solution_primary direct
_atom_sites_solution_secondary difmap
_audit_creation_method SHELXL-97
_cell_angle_alpha 84.899(5)
_cell_angle_beta 88.419(5)
_cell_angle_gamma 86.979(5)
_cell_formula_units_Z 1
_cell_length_a 7.024(5)
_cell_length_b 9.673(5)
_cell_length_c 16.021(5)
_cell_measurement_reflns_used 12704
_cell_measurement_temperature 293(2)
_cell_measurement_theta_max 27.485
_cell_measurement_theta_min 0.998
_cell_volume 1082.4(10)
_computing_cell_refinement 'HKL Scalepack (Otwinowski & Minor, 1997)'
_computing_data_collection 'Collect (Nonius BV, 1997-2000)'
_computing_data_reduction 'HKL DENZO and Scalepack (Otwinowski & Minor, 1997)'
_computing_molecular_graphics 'Ortep3 (Farrugia, 1997)'
_computing_publication_material 'SHELXL-97 (Sheldrick, 1997)'
_computing_structure_refinement 'SHELXL-97 (Sheldrick, 1997)'
_computing_structure_solution 'SHELXS-97 (Sheldrick, 1997)'
_diffrn_ambient_temperature 293(2)
_diffrn_detector_area_resol_mean 9
_diffrn_measured_fraction_theta_full 0.997
_diffrn_measured_fraction_theta_max 0.997
_diffrn_measurement_device '95mm CCD camera on \k-goniostat'
_diffrn_measurement_device_type KappaCCD
_diffrn_measurement_method '\f and \o scans to fill Ewald sphere'
_diffrn_radiation_monochromator 'horizontally mounted graphite crystal'
_diffrn_radiation_source 'fine-focus sealed tube'
_diffrn_radiation_type MoK\a
_diffrn_radiation_wavelength 0.71073
_diffrn_reflns_av_R_equivalents 0.0332
_diffrn_reflns_av_sigmaI/netI 0.0279
_diffrn_reflns_limit_h_max 8
_diffrn_reflns_limit_h_min -9
_diffrn_reflns_limit_k_max 12
_diffrn_reflns_limit_k_min -12
_diffrn_reflns_limit_l_max 20
_diffrn_reflns_limit_l_min -20
_diffrn_reflns_number 16640
_diffrn_reflns_theta_full 27.47
_diffrn_reflns_theta_max 27.47
_diffrn_reflns_theta_min 2.90
_exptl_absorpt_coefficient_mu 0.912
_exptl_absorpt_correction_T_max 0.9306
_exptl_absorpt_correction_T_min 0.8386
_exptl_absorpt_correction_type multi-scan
_exptl_absorpt_process_details 'HKL DENZO and Scalepack (Otwinowski & Minor, 1997)'
_exptl_crystal_colour red
_exptl_crystal_density_diffrn 1.610
_exptl_crystal_density_method 'not measured'
_exptl_crystal_description column
_exptl_crystal_F_000 532
_exptl_crystal_size_max 0.20
_exptl_crystal_size_mid 0.10
_exptl_crystal_size_min 0.08
_refine_diff_density_max 2.018
_refine_diff_density_min -1.229
_refine_diff_density_rms 0.127
_refine_ls_extinction_coef 0.038(5)
_refine_ls_extinction_expression Fc^*^=kFc[1+0.001xFc^2^\l^3^/sin(2\q)]^-1/4^
_refine_ls_extinction_method SHELXL
_refine_ls_goodness_of_fit_ref 1.160
_refine_ls_hydrogen_treatment mixed
_refine_ls_matrix_type full
_refine_ls_number_parameters 264
_refine_ls_number_reflns 4935
_refine_ls_number_restraints 10
_refine_ls_restrained_S_all 1.159
_refine_ls_R_factor_all 0.0679
_refine_ls_R_factor_gt 0.0641
_refine_ls_shift/su_max 0.011
_refine_ls_shift/su_mean 0.000
_refine_ls_structure_factor_coef Fsqd
_refine_ls_weighting_details 'w=1/[\s^2^(Fo^2^)+(0.0890P)^2^+2.9243P] where P=(Fo^2^+2Fc^2^)/3'
_refine_ls_weighting_scheme calc
_refine_ls_wR_factor_gt 0.1857
_refine_ls_wR_factor_ref 0.1886
_reflns_number_gt 4611
_reflns_number_total 4935
_reflns_threshold_expression >2sigma(I)
_cod_data_source_file c3dt32214a.txt
_cod_data_source_block (3)
_cod_depositor_comments
;
The following automatic conversions were performed:

'_exptl_absorpt_correction_type' value 'Multi-scan' changed to
'multi-scan' according to
/home/saulius/struct/CIF-dictionaries/cif_core.dic dictionary named
'cif_core.dic' version 2.4.2 from 2011-04-26.

Automatic conversion script
Id: cif_fix_values 1891 2012-01-12 08:04:46Z andrius 
;
_cod_database_code 7021159

loop_
_symmetry_equiv_pos_as_xyz
'x, y, z'
'-x, -y, -z'

loop_
_atom_site_label
_atom_site_type_symbol
_atom_site_fract_x
_atom_site_fract_y
_atom_site_fract_z
_atom_site_U_iso_or_equiv
_atom_site_adp_type
_atom_site_occupancy
_atom_site_symmetry_multiplicity
_atom_site_calc_flag
_atom_site_refinement_flags
O31 O 0.4874(14) 0.2688(7) 0.1217(6) 0.137(3) Uani 1 1 d U
H31 H 0.3825 0.2916 0.1022 0.205 Uiso 1 1 calc R
N21 N 0.5831(7) 0.0878(5) 0.2677(4) 0.0631(14) Uani 1 1 d .
H21 H 0.5886 0.1726 0.2793 0.076 Uiso 1 1 calc R
N23 N 0.5563(6) -0.0921(5) 0.1977(4) 0.0564(12) Uani 1 1 d .
H23 H 0.5425 -0.1418 0.1566 0.068 Uiso 1 1 calc R
C22 C 0.5499(8) 0.0474(6) 0.1926(5) 0.0618(16) Uani 1 1 d .
C30 C 0.534(2) 0.1382(11) 0.1071(9) 0.137(3) Uani 1 1 d U
H30A H 0.6556 0.1338 0.0766 0.164 Uiso 1 1 calc R
H30B H 0.4384 0.1032 0.0733 0.164 Uiso 1 1 calc R
C29 C 0.5890(7) -0.1429(5) 0.2803(4) 0.0503(12) Uani 1 1 d .
C26 C 0.6522(11) -0.1743(7) 0.4487(5) 0.0687(17) Uani 1 1 d .
H26 H 0.6737 -0.1878 0.5060 0.082 Uiso 1 1 calc R
C24 C 0.6022(9) -0.2780(6) 0.3183(5) 0.0603(15) Uani 1 1 d .
H24 H 0.5913 -0.3554 0.2885 0.072 Uiso 1 1 calc R
C27 C 0.6402(10) -0.0409(7) 0.4100(5) 0.0642(16) Uani 1 1 d .
H27 H 0.6532 0.0366 0.4394 0.077 Uiso 1 1 calc R
C28 C 0.6077(8) -0.0293(6) 0.3249(4) 0.0542(13) Uani 1 1 d .
C25 C 0.6326(10) -0.2887(7) 0.4035(5) 0.0672(17) Uani 1 1 d .
H25 H 0.6405 -0.3768 0.4321 0.081 Uiso 1 1 calc R
O11 O 0.1397(7) 0.4358(4) 0.3795(2) 0.0581(10) Uani 1 1 d .
H11 H 0.2540 0.4137 0.3789 0.087 Uiso 1 1 calc R
N1 N 0.0584(6) 0.7167(4) 0.2139(3) 0.0435(9) Uani 1 1 d .
H1 H 0.0404 0.6862 0.1661 0.052 Uiso 1 1 calc R
N3 N 0.1122(6) 0.7195(4) 0.3462(2) 0.0405(8) Uani 1 1 d .
H3 H 0.1339 0.6914 0.3977 0.049 Uiso 1 1 calc R
C10 C 0.0837(10) 0.4839(6) 0.2983(4) 0.0565(14) Uani 1 1 d .
H10A H -0.0436 0.4547 0.2893 0.068 Uiso 1 1 calc R
H10B H 0.1697 0.4432 0.2577 0.068 Uiso 1 1 calc R
C9 C 0.0994(6) 0.8566(5) 0.3132(3) 0.0385(9) Uani 1 1 d .
C6 C 0.0574(9) 1.1000(6) 0.2131(4) 0.0554(13) Uani 1 1 d .
H6 H 0.0449 1.1841 0.1802 0.066 Uiso 1 1 calc R
C2 C 0.0853(7) 0.6380(5) 0.2851(3) 0.0411(10) Uani 1 1 d .
C8 C 0.0638(6) 0.8552(5) 0.2283(3) 0.0382(9) Uani 1 1 d .
C4 C 0.1133(8) 0.9800(6) 0.3506(4) 0.0515(12) Uani 1 1 d .
H4 H 0.1371 0.9806 0.4074 0.062 Uiso 1 1 calc R
C5 C 0.0901(9) 1.1016(6) 0.2989(4) 0.0599(14) Uani 1 1 d .
H5 H 0.0962 1.1864 0.3216 0.072 Uiso 1 1 calc R
C7 C 0.0433(7) 0.9785(5) 0.1759(3) 0.0471(11) Uani 1 1 d .
H7 H 0.0214 0.9781 0.1190 0.056 Uiso 1 1 calc R
Ru1 Ru 0.0000 0.5000 0.0000 0.0329(2) Uani 1 2 d S
Cl1 Cl -0.19183(19) 0.46649(14) 0.12244(8) 0.0504(3) Uani 1 1 d .
Cl3 Cl -0.2651(3) 0.5214(2) -0.08027(12) 0.0793(5) Uani 1 1 d .
Cl2 Cl -0.0257(2) 0.74390(12) 0.01122(8) 0.0514(3) Uani 1 1 d .
O0A O 0.1352(8) -0.3046(7) 0.5143(3) 0.0800(15) Uani 1 1 d D
Cl0 Cl 0.4436(3) -0.36160(16) 0.65254(11) 0.0646(4) Uani 1 1 d .
O0B O -0.4931(8) 0.2758(6) -0.0798(3) 0.0852(16) Uani 1 1 d .
H0AB H 0.195(14) -0.377(9) 0.484(6) 0.13(4) Uiso 1 1 d D
H0AA H 0.209(14) -0.315(11) 0.564(4) 0.14(4) Uiso 1 1 d D

loop_
_atom_site_aniso_label
_atom_site_aniso_U_11
_atom_site_aniso_U_22
_atom_site_aniso_U_33
_atom_site_aniso_U_23
_atom_site_aniso_U_13
_atom_site_aniso_U_12
O31 0.151(6) 0.074(3) 0.182(7) 0.023(4) -0.086(5) -0.002(3)
N21 0.047(3) 0.038(2) 0.102(4) 0.002(2) 0.005(3) 0.0006(19)
N23 0.040(2) 0.050(3) 0.079(3) 0.000(2) -0.009(2) -0.0051(19)
C22 0.040(3) 0.050(3) 0.093(5) 0.007(3) -0.003(3) -0.002(2)
C30 0.151(6) 0.074(3) 0.182(7) 0.023(4) -0.086(5) -0.002(3)
C29 0.033(2) 0.043(3) 0.073(4) 0.006(2) 0.003(2) -0.0011(19)
C26 0.072(4) 0.067(4) 0.065(4) 0.001(3) 0.010(3) 0.005(3)
C24 0.052(3) 0.042(3) 0.085(4) 0.003(3) 0.003(3) -0.003(2)
C27 0.064(4) 0.054(3) 0.074(4) -0.008(3) 0.014(3) 0.000(3)
C28 0.040(3) 0.044(3) 0.077(4) 0.000(3) 0.012(2) 0.000(2)
C25 0.066(4) 0.050(3) 0.081(4) 0.016(3) 0.010(3) 0.005(3)
O11 0.076(3) 0.054(2) 0.043(2) 0.0079(16) -0.0073(18) 0.001(2)
N1 0.053(2) 0.044(2) 0.0330(19) -0.0027(16) -0.0026(16) 0.0001(18)
N3 0.043(2) 0.044(2) 0.0339(19) -0.0003(16) -0.0046(15) -0.0014(16)
C10 0.084(4) 0.040(3) 0.044(3) 0.004(2) -0.012(3) -0.002(3)
C9 0.033(2) 0.043(2) 0.038(2) -0.0012(18) -0.0008(17) -0.0036(17)
C6 0.055(3) 0.044(3) 0.066(4) 0.006(2) -0.001(3) -0.002(2)
C2 0.045(2) 0.040(2) 0.038(2) -0.0018(18) -0.0029(18) 0.0019(19)
C8 0.034(2) 0.042(2) 0.038(2) -0.0007(18) -0.0010(17) 0.0005(17)
C4 0.057(3) 0.052(3) 0.047(3) -0.010(2) -0.007(2) -0.009(2)
C5 0.067(4) 0.043(3) 0.072(4) -0.013(3) -0.006(3) -0.009(3)
C7 0.046(3) 0.048(3) 0.045(3) 0.007(2) -0.004(2) 0.000(2)
Ru1 0.0368(3) 0.0318(3) 0.0303(3) 0.00020(17) -0.00641(18) -0.00474(18)
Cl1 0.0491(7) 0.0580(7) 0.0429(6) 0.0035(5) 0.0033(5) -0.0076(5)
Cl3 0.0847(12) 0.0852(12) 0.0697(10) -0.0064(9) -0.0171(9) -0.0132(9)
Cl2 0.0733(9) 0.0346(6) 0.0465(7) -0.0010(5) -0.0092(6) -0.0037(5)
O0A 0.092(4) 0.108(4) 0.040(2) 0.002(2) -0.014(2) -0.014(3)
Cl0 0.0756(10) 0.0520(8) 0.0668(9) -0.0035(7) -0.0141(7) -0.0056(7)
O0B 0.075(3) 0.105(4) 0.071(3) 0.004(3) 0.004(3) 0.020(3)

loop_
_atom_type_symbol
_atom_type_description
_atom_type_scat_dispersion_real
_atom_type_scat_dispersion_imag
_atom_type_scat_source
C C 0.0033 0.0016 'International Tables Vol C Tables 4.2.6.8 and 6.1.1.4'
H H 0.0000 0.0000 'International Tables Vol C Tables 4.2.6.8 and 6.1.1.4'
Cl Cl 0.1484 0.1585 'International Tables Vol C Tables 4.2.6.8 and 6.1.1.4'
N N 0.0061 0.0033 'International Tables Vol C Tables 4.2.6.8 and 6.1.1.4'
O O 0.0106 0.0060 'International Tables Vol C Tables 4.2.6.8 and 6.1.1.4'
Ru Ru -1.2594 0.8363 'International Tables Vol C Tables 4.2.6.8 and 6.1.1.4'

loop_
_geom_angle_atom_site_label_1
_geom_angle_atom_site_label_2
_geom_angle_atom_site_label_3
_geom_angle
_geom_angle_site_symmetry_1
_geom_angle_site_symmetry_3
C30 O31 H31 109.5 . .
C22 N21 C28 109.3(5) . .
C22 N21 H21 125.4 . .
C28 N21 H21 125.4 . .
C22 N23 C29 108.9(6) . .
C22 N23 H23 125.6 . .
C29 N23 H23 125.6 . .
N21 C22 N23 108.8(6) . .
N21 C22 C30 128.3(7) . .
N23 C22 C30 122.4(8) . .
O31 C30 C22 109.1(11) . .
O31 C30 H30A 109.9 . .
C22 C30 H30A 109.9 . .
O31 C30 H30B 109.9 . .
C22 C30 H30B 109.9 . .
H30A C30 H30B 108.3 . .
C28 C29 N23 106.8(5) . .
C28 C29 C24 121.9(6) . .
N23 C29 C24 131.4(6) . .
C27 C26 C25 121.0(7) . .
C27 C26 H26 119.5 . .
C25 C26 H26 119.5 . .
C25 C24 C29 115.1(6) . .
C25 C24 H24 122.5 . .
C29 C24 H24 122.5 . .
C28 C27 C26 116.1(6) . .
C28 C27 H27 121.9 . .
C26 C27 H27 121.9 . .
C29 C28 C27 122.7(6) . .
C29 C28 N21 106.3(6) . .
C27 C28 N21 131.0(6) . .
C24 C25 C26 123.2(6) . .
C24 C25 H25 118.4 . .
C26 C25 H25 118.4 . .
C10 O11 H11 109.5 . .
C2 N1 C8 109.6(4) . .
C2 N1 H1 125.2 . .
C8 N1 H1 125.2 . .
C2 N3 C9 108.8(4) . .
C2 N3 H3 125.6 . .
C9 N3 H3 125.6 . .
O11 C10 C2 111.2(5) . .
O11 C10 H10A 109.4 . .
C2 C10 H10A 109.4 . .
O11 C10 H10B 109.4 . .
C2 C10 H10B 109.4 . .
H10A C10 H10B 108.0 . .
N3 C9 C8 106.8(4) . .
N3 C9 C4 131.3(5) . .
C8 C9 C4 121.9(5) . .
C7 C6 C5 122.2(5) . .
C7 C6 H6 118.9 . .
C5 C6 H6 118.9 . .
N1 C2 N3 109.0(4) . .
N1 C2 C10 127.2(5) . .
N3 C2 C10 123.7(4) . .
N1 C8 C9 105.8(4) . .
N1 C8 C7 132.7(5) . .
C9 C8 C7 121.4(5) . .
C5 C4 C9 116.6(5) . .
C5 C4 H4 121.7 . .
C9 C4 H4 121.7 . .
C4 C5 C6 121.5(5) . .
C4 C5 H5 119.3 . .
C6 C5 H5 119.3 . .
C6 C7 C8 116.4(5) . .
C6 C7 H7 121.8 . .
C8 C7 H7 121.8 . .
Cl3 Ru1 Cl3 180.0 2_565 .
Cl3 Ru1 Cl1 90.46(8) 2_565 2_565
Cl3 Ru1 Cl1 89.54(8) . 2_565
Cl3 Ru1 Cl1 89.54(8) 2_565 .
Cl3 Ru1 Cl1 90.46(8) . .
Cl1 Ru1 Cl1 180.0 2_565 .
Cl3 Ru1 Cl2 89.04(6) 2_565 2_565
Cl3 Ru1 Cl2 90.96(6) . 2_565
Cl1 Ru1 Cl2 89.42(5) 2_565 2_565
Cl1 Ru1 Cl2 90.58(5) . 2_565
Cl3 Ru1 Cl2 90.96(6) 2_565 .
Cl3 Ru1 Cl2 89.04(6) . .
Cl1 Ru1 Cl2 90.58(5) 2_565 .
Cl1 Ru1 Cl2 89.42(5) . .
Cl2 Ru1 Cl2 180.0 2_565 .
H0AB O0A H0AA 100(4) . .

loop_
_geom_bond_atom_site_label_1
_geom_bond_atom_site_label_2
_geom_bond_distance
_geom_bond_site_symmetry_2
O31 C30 1.328(14) .
O31 H31 0.8200 .
N21 C22 1.328(9) .
N21 C28 1.399(8) .
N21 H21 0.8600 .
N23 C22 1.343(8) .
N23 C29 1.391(8) .
N23 H23 0.8600 .
C22 C30 1.563(13) .
C30 H30A 0.9700 .
C30 H30B 0.9700 .
C29 C28 1.378(9) .
C29 C24 1.391(8) .
C26 C27 1.381(10) .
C26 C25 1.390(10) .
C26 H26 0.9300 .
C24 C25 1.383(10) .
C24 H24 0.9300 .
C27 C28 1.382(10) .
C27 H27 0.9300 .
C25 H25 0.9300 .
O11 C10 1.402(6) .
O11 H11 0.8200 .
N1 C2 1.327(6) .
N1 C8 1.382(6) .
N1 H1 0.8600 .
N3 C2 1.334(6) .
N3 C9 1.382(6) .
N3 H3 0.8600 .
C10 C2 1.487(7) .
C10 H10A 0.9700 .
C10 H10B 0.9700 .
C9 C8 1.391(6) .
C9 C4 1.391(7) .
C6 C7 1.374(8) .
C6 C5 1.402(9) .
C6 H6 0.9300 .
C8 C7 1.399(7) .
C4 C5 1.382(9) .
C4 H4 0.9300 .
C5 H5 0.9300 .
C7 H7 0.9300 .
Ru1 Cl3 2.282(2) 2_565
Ru1 Cl3 2.282(2) .
Ru1 Cl1 2.3570(14) 2_565
Ru1 Cl1 2.3571(14) .
Ru1 Cl2 2.3790(17) 2_565
Ru1 Cl2 2.3790(17) .
O0A H0AB 0.96(2) .
O0A H0AA 0.96(2) .

loop_
_geom_hbond_atom_site_label_D
_geom_hbond_atom_site_label_H
_geom_hbond_atom_site_label_A
_geom_hbond_distance_DH
_geom_hbond_distance_HA
_geom_hbond_distance_DA
_geom_hbond_angle_DHA
_geom_hbond_site_symmetry_A
_geom_hbond_publ_flag
O31 H31 Cl3 0.82 1.95 2.545(7) 128.3 2_565 y
N23 H23 O0B 0.86 1.91 2.765(9) 169.8 2 y
O11 H11 Cl0 0.82 2.21 3.018(5) 167.5 2_656 y
N3 H3 O0A 0.86 1.87 2.690(6) 158.4 1_565 y
N21 H21 Cl0 0.86 2.21 3.037(6) 161.0 2_656 y
N1 H1 Cl2 0.86 2.54 3.301(4) 147.5 . y
N1 H1 Cl1 0.86 2.89 3.509(5) 130.3 . y
N1 H1 Cl3 0.86 2.91 3.514(5) 129.2 2_565 y
O0A H0AB O11 0.96(2) 2.62(6) 3.454(8) 145(8) 1_545 y
O0A H0AA Cl0 0.96(2) 2.20(4) 3.134(5) 163(9) . y

loop_
_geom_torsion_atom_site_label_1
_geom_torsion_atom_site_label_2
_geom_torsion_atom_site_label_3
_geom_torsion_atom_site_label_4
_geom_torsion
C28 N21 C22 N23 -1.5(7)
C28 N21 C22 C30 -173.0(8)
C29 N23 C22 N21 2.0(6)
C29 N23 C22 C30 174.1(8)
N21 C22 C30 O31 -23.6(14)
N23 C22 C30 O31 165.9(8)
C22 N23 C29 C28 -1.7(6)
C22 N23 C29 C24 177.9(6)
C28 C29 C24 C25 0.8(8)
N23 C29 C24 C25 -178.8(6)
C25 C26 C27 C28 0.1(10)
N23 C29 C28 C27 179.5(5)
C24 C29 C28 C27 -0.1(9)
N23 C29 C28 N21 0.7(6)
C24 C29 C28 N21 -178.9(5)
C26 C27 C28 C29 -0.3(9)
C26 C27 C28 N21 178.1(6)
C22 N21 C28 C29 0.4(6)
C22 N21 C28 C27 -178.2(6)
C29 C24 C25 C26 -1.0(10)
C27 C26 C25 C24 0.6(11)
C2 N3 C9 C8 -0.2(5)
C2 N3 C9 C4 178.8(5)
C8 N1 C2 N3 -1.2(6)
C8 N1 C2 C10 177.8(5)
C9 N3 C2 N1 0.9(6)
C9 N3 C2 C10 -178.2(5)
O11 C10 C2 N1 173.0(5)
O11 C10 C2 N3 -8.2(8)
C2 N1 C8 C9 1.1(5)
C2 N1 C8 C7 -179.8(5)
N3 C9 C8 N1 -0.5(5)
C4 C9 C8 N1 -179.6(5)
N3 C9 C8 C7 -179.8(4)
C4 C9 C8 C7 1.1(7)
N3 C9 C4 C5 -178.9(5)
C8 C9 C4 C5 -0.1(8)
C9 C4 C5 C6 -1.0(9)
C7 C6 C5 C4 1.2(10)
C5 C6 C7 C8 -0.1(9)
N1 C8 C7 C6 180.0(5)
C9 C8 C7 C6 -1.0(7)
